data_1556733
loop_
_publ_author_name
'Liao, Guangfu'
'Xiao, Zefan'
'Chen, Xiaolin'
'Du, Cheng'
'Zhong, Liu'
'Cheung, Chi Shing'
'Gao, Haiyang'

_publ_section_title
;
 Fast and Regioselective Polymerization of para-Alkoxystyrene by Palladium
 Catalysts for Precision Production of High-Molecular-Weight Polystyrene
 Derivatives
;
_journal_name_full Macromolecules
_journal_paper_doi 10.1021/acs.macromol.9b02274
_journal_year 2019
_chemical_formula_moiety 'C50 H55.41 N2 O Pd, C32 H12 B F24'
_chemical_formula_sum 'C82 H69 B F24 N2 O Pd'
_chemical_formula_weight 1671.60
_space_group_crystal_system monoclinic
_space_group_IT_number 14
_space_group_name_Hall '-P 2ybc'
_space_group_name_H-M_alt 'P 1 21/c 1'
_atom_sites_solution_hydrogens geom
_audit_creation_date 2019-01-14
_audit_creation_method
;
Olex2 1.2
(compiled 2018.05.29 svn.r3508 for OlexSys, GUI svn.r5506)
;
_cell_angle_alpha 90
_cell_angle_beta 98.602(7)
_cell_angle_gamma 90
_cell_formula_units_Z 4
_cell_length_a 17.8991(11)
_cell_length_b 17.9848(10)
_cell_length_c 24.2721(17)
_cell_measurement_reflns_used 5704
_cell_measurement_temperature 150.00(10)
_cell_measurement_theta_max 23.6640
_cell_measurement_theta_min 3.7790
_cell_volume 7725.6(9)
_computing_cell_refinement 'CrysAlisPro 1.171.39.46 (Rigaku OD, 2018)'
_computing_data_collection 'CrysAlisPro 1.171.39.46 (Rigaku OD, 2018)'
_computing_data_reduction 'CrysAlisPro 1.171.39.46 (Rigaku OD, 2018)'
_computing_molecular_graphics 'Olex2 (Dolomanov et al., 2009)'
_computing_publication_material 'Olex2 (Dolomanov et al., 2009)'
_computing_structure_refinement 'ShelXL (Sheldrick, 2015)'
_diffrn_ambient_environment N~2~
_diffrn_ambient_temperature 150.00(10)
_diffrn_detector 'CCD plate'
_diffrn_detector_area_resol_mean 5.2913
_diffrn_detector_type AtlasS2
_diffrn_measured_fraction_theta_full 0.993
_diffrn_measured_fraction_theta_max 0.823
_diffrn_measurement_details
;
List of Runs (angles in degrees, time in seconds):

  # Type    Start    End  Width  t~exp~   \w     \q     \k     \f   Frames
--------------------------------------------------------------------------
  1  \w     34.00  99.00   1.00   20.00    --   13.26-178.00   0.00   65
  2  \w    -59.00  36.00   1.00   20.00    --   13.26 -38.00 150.00   95
;
_diffrn_measurement_device 'four-circle diffractometer'
_diffrn_measurement_device_type 'SuperNova, Dual, Cu at home/near, AtlasS2'
_diffrn_measurement_method '\w scans'
_diffrn_orient_matrix_type 'CrysAlisPro convention (1999,Acta A55,543-557)'
_diffrn_orient_matrix_UB_11 0.0294359000
_diffrn_orient_matrix_UB_12 -0.0134833000
_diffrn_orient_matrix_UB_13 -0.0138272000
_diffrn_orient_matrix_UB_21 -0.0189427000
_diffrn_orient_matrix_UB_22 0.0143438000
_diffrn_orient_matrix_UB_23 -0.0256710000
_diffrn_orient_matrix_UB_31 0.0193997000
_diffrn_orient_matrix_UB_32 0.0341738000
_diffrn_orient_matrix_UB_33 0.0051228000
_diffrn_radiation_monochromator mirror
_diffrn_radiation_probe x-ray
_diffrn_radiation_type MoK\a
_diffrn_radiation_wavelength 0.71073
_diffrn_reflns_av_R_equivalents 0.0738
_diffrn_reflns_av_unetI/netI 0.1631
_diffrn_reflns_Laue_measured_fraction_full 0.993
_diffrn_reflns_Laue_measured_fraction_max 0.823
_diffrn_reflns_limit_h_max 22
_diffrn_reflns_limit_h_min -25
_diffrn_reflns_limit_k_max 24
_diffrn_reflns_limit_k_min -18
_diffrn_reflns_limit_l_max 34
_diffrn_reflns_limit_l_min -22
_diffrn_reflns_number 33836
_diffrn_reflns_point_group_measured_fraction_full 0.993
_diffrn_reflns_point_group_measured_fraction_max 0.823
_diffrn_reflns_theta_full 25.242
_diffrn_reflns_theta_max 30.399
_diffrn_reflns_theta_min 3.364
_diffrn_source 'micro-focus sealed X-ray tube'
_diffrn_source_type 'SuperNova (Mo) X-ray Source'
_exptl_absorpt_coefficient_mu 0.345
_exptl_absorpt_correction_T_max 1.00000
_exptl_absorpt_correction_T_min 0.69496
_exptl_absorpt_correction_type multi-scan
_exptl_absorpt_process_details
;
CrysAlisPro 1.171.39.46 (Rigaku Oxford Diffraction, 2018)
Empirical absorption correction using spherical harmonics,
 implemented in SCALE3 ABSPACK scaling algorithm.
;
_exptl_crystal_colour red
_exptl_crystal_colour_primary red
_exptl_crystal_density_diffrn 1.437
_exptl_crystal_description block
_exptl_crystal_F_000 3400
_exptl_crystal_size_max 0.2
_exptl_crystal_size_mid 0.1
_exptl_crystal_size_min 0.1
_refine_diff_density_max 0.982
_refine_diff_density_min -0.910
_refine_diff_density_rms 0.093
_refine_ls_extinction_method none
_refine_ls_goodness_of_fit_ref 1.030
_refine_ls_hydrogen_treatment constr
_refine_ls_matrix_type full
_refine_ls_number_parameters 1059
_refine_ls_number_reflns 19237
_refine_ls_number_restraints 73
_refine_ls_restrained_S_all 1.030
_refine_ls_R_factor_all 0.2184
_refine_ls_R_factor_gt 0.1050
_refine_ls_shift/su_max 0.000
_refine_ls_shift/su_mean 0.000
_refine_ls_structure_factor_coef Fsqd
_refine_ls_weighting_details 'w=1/[\s^2^(Fo^2^)+(0.1452P)^2^+1.0856P] where P=(Fo^2^+2Fc^2^)/3'
_refine_ls_weighting_scheme calc
_refine_ls_wR_factor_gt 0.2658
_refine_ls_wR_factor_ref 0.3468
_reflns_Friedel_coverage 0.000
_reflns_number_gt 7720
_reflns_number_total 19237
_reflns_threshold_expression 'I > 2\s(I)'
_cod_data_source_file ma9b02274_si_003.cif
_cod_data_source_block 19011107
_cod_database_code 1556733
_shelx_shelxl_version_number 2014/7
_chemical_oxdiff_formula 'C H N Pd B F'
_chemical_oxdiff_usercomment c0
_shelx_space_group_comment
;
The symmetry employed for this shelxl refinement is uniquely defined
by the following loop, which should always be used as a source of
symmetry information in preference to the above space-group names.
They are only intended as comments.
;
_shelx_estimated_absorpt_t_max 0.966
_shelx_estimated_absorpt_t_min 0.934
_reflns_odcompleteness_completeness 98.76
_reflns_odcompleteness_iscentric 1
_reflns_odcompleteness_theta 27.04
_olex2_refinement_description
;
1. Fixed Uiso
 At 1.2 times of:
  All C(H) groups, All C(H,H) groups
 At 1.5 times of:
  All C(H,H,H) groups, All C(H,H,H,H,H,H) groups
2. Rigid bond restraints
 C022, C02D
 with sigma for 1-2 distances of 0.01 and sigma for 1-3 distances of 0.01
 C4, C02M
 with sigma for 1-2 distances of 0.01 and sigma for 1-3 distances of 0.01
 C1AA, C02T
 with sigma for 1-2 distances of 0.01 and sigma for 1-3 distances of 0.01
 C1, C2, C3
 with sigma for 1-2 distances of 0.01 and sigma for 1-3 distances of 0.01
 C02T, C0AA
 with sigma for 1-2 distances of 0.01 and sigma for 1-3 distances of 0.01
3. Uiso/Uaniso restraints and constraints
C0AA \\sim C1AA: within 2A with sigma of 0.04 and sigma for terminal atoms of
0.08
C1 \\sim C2 \\sim C3: within 2A with sigma of 0.01 and sigma for terminal atoms
of 0.02
Uanis(C0AA) \\sim Ueq, Uanis(C1B) \\sim Ueq, Uanis(C2AA) \\sim Ueq: with sigma
of 0.1 and sigma for terminal atoms of 0.2
Uanis(C0AA) \\sim Ueq, Uanis(C1AA) \\sim Ueq: with sigma of 0.1 and sigma for
terminal atoms of 0.2
Uanis(C1) \\sim Ueq, Uanis(C2) \\sim Ueq, Uanis(C3) \\sim Ueq: with sigma of
0.1 and sigma for terminal atoms of 0.2
Uanis(C02T) \\sim Ueq, Uanis(C0AA) \\sim Ueq: with sigma of 0.1 and sigma for
terminal atoms of 0.2
4. Others
 Sof(F1)=1-FVAR(1)
 Sof(F2)=FVAR(1)
 Sof(F0)=1-FVAR(2)
 Sof(F3)=FVAR(2)
 Sof(C1B)=Sof(H1BA)=Sof(H1BB)=Sof(H1BC)=1-FVAR(3)
 Sof(C1A)=Sof(H1AB)=Sof(H1AC)=Sof(H1AD)=FVAR(3)
 Fixed Sof: Pd01(0.85) H1A(0.85) H1B(0.15) C0AA(0.6) H0AA(0.6) H2AD(0.6)
 H2AE(0.6) H2AF(0.6) H2AA(0.4) H2AB(0.4) H2AC(0.4) Pd1(0.15) C1AA(0.4) H1AA(0.4)
5.a Ternary CH refined with riding coordinates:
 C10(H10), C00U(H00U), C01C(H01C), C7(H7), C1(H1A), C1(H1B), C4(H4),
 C0AA(H0AA), C1AA(H1AA)
5.b Secondary CH2 refined with riding coordinates:
 C3(H3A,H3B)
5.c Aromatic/amide H refined with riding coordinates:
 C00C(H00C), C00D(H00D), C00H(H00H), C00J(H00J), C00T(H00T), C00V(H00V),
 C00X(H00X), C00Y(H00Y), C011(H011), C014(H014), C015(H015), C01D(H01D),
 C01E(H01E), C01I(H01I), C01M(H01M), C01O(H01O), C01R(H01R), C01T(H01T),
 C01W(H01W), C01Z(H01Z), C020(H020), C022(H022), C029(H029), C02C(H02C),
 C02D(H02D), C02I(H02I), C02P(H02P), C02U(H02U), C02V(H02V), C02Y(H02Y)
5.d Idealised Me refined as rotating group:
 C11(H11A,H11B,H11C), C12(H12A,H12B,H12C), C9(H9A,H9B,H9C), C8(H8A,H8B,H8C),
 C02W(H02A,H02B,H02E), C5(H5A,H5B,H5C), C6(H6A,H6B,H6C), C2AA(H2AD,H2AE,H2AF),
 C2AA(H2AA,H2AB,H2AC), C033(H03A,H03B,H03C), C1B(H1BA,H1BB,H1BC)
;
_olex2_submission_special_instructions 'No special instructions were received'
_oxdiff_exptl_absorpt_empirical_details
;
Empirical correction (ABSPACK) includes:
- Absorption correction using spherical harmonics
- Frame scaling
;
_oxdiff_exptl_absorpt_empirical_full_max 1.264
_oxdiff_exptl_absorpt_empirical_full_min 0.650

loop_
_space_group_symop_operation_xyz
'x, y, z'
'-x, y+1/2, -z+1/2'
'-x, -y, -z'
'x, -y-1/2, z-1/2'

loop_
_atom_site_label
_atom_site_type_symbol
_atom_site_fract_x
_atom_site_fract_y
_atom_site_fract_z
_atom_site_U_iso_or_equiv
_atom_site_adp_type
_atom_site_occupancy
_atom_site_site_symmetry_order
_atom_site_calc_flag
_atom_site_refinement_flags_posn
_atom_site_refinement_flags_adp
_atom_site_refinement_flags_occupancy
_atom_site_disorder_assembly
_atom_site_disorder_group
Pd01 Pd 0.21969(5) 0.24648(5) 0.59422(4) 0.0429(2) Uani 0.85 1 d . . P A 1
N002 N 0.3099(3) 0.2508(2) 0.5437(2) 0.0377(11) Uani 1 1 d . . . . .
F003 F 0.3942(3) 0.4942(3) 0.7421(3) 0.0979(18) Uani 1 1 d . . . . .
N004 N 0.2869(3) 0.1515(3) 0.6216(2) 0.0455(13) Uani 1 1 d . . . . .
F005 F 0.2151(4) 0.8196(3) 0.9053(2) 0.1001(17) Uani 1 1 d . . . . .
F006 F 0.1465(5) 0.4990(3) 0.9011(3) 0.130(3) Uani 1 1 d . . . . .
F007 F 0.0851(3) 0.5901(4) 0.8737(3) 0.138(3) Uani 1 1 d . . . . .
F008 F 0.0170(3) 0.4824(3) 0.6311(3) 0.127(3) Uani 1 1 d . . . . .
F009 F 0.3800(4) 0.4436(4) 0.8168(3) 0.144(3) Uani 1 1 d . . . . .
C00A C 0.2768(4) 0.7333(3) 0.6868(3) 0.0431(15) Uani 1 1 d . . . . .
F00B F 0.0591(4) 0.7112(4) 0.4533(2) 0.128(3) Uani 1 1 d . . . . .
C00C C 0.3178(4) 0.7933(4) 0.7112(3) 0.0520(17) Uani 1 1 d . . . . .
H00C H 0.2975 0.8206 0.7380 0.062 Uiso 1 1 calc R U . . .
C00D C 0.1747(3) 0.6244(3) 0.7931(3) 0.0442(15) Uani 1 1 d . . . . .
H00D H 0.1358 0.6572 0.7974 0.053 Uiso 1 1 calc R U . . .
F00E F 0.3158(4) 0.4110(3) 0.7413(4) 0.151(3) Uani 1 1 d . . . . .
C00F C 0.3460(4) 0.1445(3) 0.5984(3) 0.0421(14) Uani 1 1 d . . . . .
F00G F 0.4740(4) 0.7014(5) 0.5756(3) 0.138(3) Uani 1 1 d . . . . .
C00H C 0.2677(4) 0.5813(3) 0.7431(3) 0.0440(15) Uani 1 1 d . . . . .
H00H H 0.2961 0.5855 0.7142 0.053 Uiso 1 1 calc R U . . .
C00I C 0.3146(4) 0.3062(3) 0.5015(3) 0.0434(15) Uani 1 1 d . . . . .
C00J C 0.0928(3) 0.6190(3) 0.6466(3) 0.0463(16) Uani 1 1 d . . . . .
H00J H 0.0924 0.5907 0.6786 0.056 Uiso 1 1 calc R U . . .
C00K C 0.3672(4) 0.3630(4) 0.5124(3) 0.0488(16) Uani 1 1 d . . . . .
C00L C 0.4810(4) 0.1333(4) 0.6153(3) 0.0490(16) Uani 1 1 d . . . . .
C00M C 0.1565(4) 0.7730(3) 0.7347(3) 0.0432(15) Uani 1 1 d . . . . .
C10 C 0.4210(4) 0.3686(4) 0.5677(3) 0.0507(17) Uani 1 1 d . . . . .
H10 H 0.4373 0.3180 0.5786 0.061 Uiso 1 1 calc R U . . .
C00O C 0.3554(3) 0.1972(4) 0.5524(3) 0.0421(14) Uani 1 1 d . . . . .
F00P F 0.4997(4) 0.8614(4) 0.7459(4) 0.147(3) Uani 1 1 d . . . . .
C00Q C 0.1417(3) 0.6794(3) 0.6492(3) 0.0416(15) Uani 1 1 d . . . . .
C00R C 0.4109(4) 0.0932(4) 0.5095(3) 0.0555(19) Uani 1 1 d . . . . .
C00S C 0.1911(4) 0.5679(3) 0.8316(3) 0.0443(15) Uani 1 1 d . . . . .
C00T C 0.1392(4) 0.3365(4) 0.5660(4) 0.060(2) Uani 1 1 d . . . . .
H00T H 0.1226 0.2992 0.5406 0.072 Uiso 1 1 calc R U . A 1
C00U C 0.4236(4) 0.1756(4) 0.5246(3) 0.0501(17) Uani 1 1 d . . . . .
H00U H 0.4302 0.2071 0.4928 0.060 Uiso 1 1 calc R U . . .
C00V C 0.0932(4) 0.8102(3) 0.7110(3) 0.0513(17) Uani 1 1 d . . . . .
H00V H 0.0712 0.7978 0.6751 0.062 Uiso 1 1 calc R U . . .
F00W F 0.4292(6) 0.9361(3) 0.6989(4) 0.185(4) Uani 1 1 d . . . . .
C00X C 0.1872(4) 0.7953(3) 0.7882(3) 0.0456(16) Uani 1 1 d . . . . .
H00X H 0.2301 0.7712 0.8059 0.055 Uiso 1 1 calc R U . . .
C00Y C 0.1365(4) 0.7197(4) 0.5991(3) 0.0551(18) Uani 1 1 d . . . . .
H00Y H 0.1674 0.7611 0.5981 0.066 Uiso 1 1 calc R U . . .
C00Z C 0.2141(3) 0.6345(3) 0.7475(3) 0.0418(14) Uani 1 1 d . . . . .
F010 F 0.4068(4) 0.8981(4) 0.7750(4) 0.148(3) Uani 1 1 d . . . . .
C011 C 0.3093(4) 0.6972(4) 0.6460(3) 0.0552(18) Uani 1 1 d . . . . .
H011 H 0.2837 0.6572 0.6277 0.066 Uiso 1 1 calc R U . . .
O012 O 0.2151(4) 0.5259(3) 0.5766(3) 0.0886(19) Uani 1 1 d . . . . .
F013 F 0.1891(5) 0.6016(5) 0.9223(3) 0.147(3) Uani 1 1 d . . . . .
C014 C 0.3659(5) 0.4175(4) 0.4722(3) 0.061(2) Uani 1 1 d . . . . .
H014 H 0.3999 0.4568 0.4785 0.074 Uiso 1 1 calc R U . . .
C015 C 0.2457(4) 0.5164(3) 0.8248(3) 0.0527(17) Uani 1 1 d . . . . .
H015 H 0.2577 0.4785 0.8506 0.063 Uiso 1 1 calc R U . . .
F016 F 0.0415(7) 0.8057(4) 0.5028(3) 0.187(5) Uani 1 1 d . . . . .
C017 C 0.4029(4) 0.0481(4) 0.5532(3) 0.059(2) Uani 1 1 d . . . . .
F018 F 0.1492(6) 0.7725(4) 0.4934(3) 0.145(3) Uani 1 1 d . . . . .
C019 C 0.0445(4) 0.5985(4) 0.5988(3) 0.0506(16) Uani 1 1 d . . . . .
C01A C 0.4887(4) 0.1787(4) 0.5710(3) 0.0555(18) Uani 1 1 d . . . . .
C01B C 0.2623(4) 0.3023(4) 0.4532(3) 0.0549(18) Uani 1 1 d . . . . .
C01C C 0.4095(4) 0.0885(3) 0.6084(3) 0.0551(18) Uani 1 1 d . . . . .
H01C H 0.4058 0.0554 0.6399 0.066 Uiso 1 1 calc R U . . .
C01D C 0.0941(5) 0.8882(4) 0.7910(4) 0.068(2) Uani 1 1 d . . . . .
H01D H 0.0743 0.9278 0.8088 0.082 Uiso 1 1 calc R U . . .
C01E C 0.0415(4) 0.6395(4) 0.5498(3) 0.0549(18) Uani 1 1 d . . . . .
H01E H 0.0095 0.6256 0.5177 0.066 Uiso 1 1 calc R U . . .
C01F C 0.2821(4) 0.5222(3) 0.7790(3) 0.0460(15) Uani 1 1 d . . . . .
C01G C -0.0096(5) 0.5371(5) 0.5994(4) 0.075(2) Uani 1 1 d . . . . .
C7 C 0.2047(4) 0.2402(4) 0.4426(4) 0.062(2) Uani 1 1 d . . . . .
H7 H 0.1968 0.2210 0.4791 0.075 Uiso 1 1 calc R U . . .
C01I C 0.3169(6) 0.4161(4) 0.4236(3) 0.070(2) Uani 1 1 d . . . . .
H01I H 0.3188 0.4527 0.3968 0.084 Uiso 1 1 calc R U . . .
C01J C 0.0607(5) 0.8660(4) 0.7390(4) 0.068(2) Uani 1 1 d . . . . .
C01K C 0.1564(4) 0.8519(4) 0.8159(3) 0.0575(19) Uani 1 1 d . . . . .
C01L C 0.3878(4) 0.8149(4) 0.6979(3) 0.0556(19) Uani 1 1 d . . . . .
C01M C 0.3905(4) -0.0273(5) 0.5453(4) 0.073(2) Uani 1 1 d . . . . .
H01M H 0.3859 -0.0567 0.5761 0.087 Uiso 1 1 calc R U . . .
C2 C 0.1391(5) 0.3223(5) 0.6192(4) 0.079(2) Uani 1 1 d . U . . .
C01O C 0.5522(4) 0.2226(5) 0.5709(4) 0.068(2) Uani 1 1 d . . . . .
H01O H 0.5571 0.2526 0.5404 0.082 Uiso 1 1 calc R U . . .
F01P F -0.0259(5) 0.9618(5) 0.7319(4) 0.206(5) Uani 1 1 d . . . . .
F01Q F 0.2657(5) 0.9037(5) 0.8699(3) 0.156(3) Uani 1 1 d . . . . .
C01R C 0.4181(4) 0.7772(4) 0.6569(4) 0.064(2) Uani 1 1 d . . . . .
H01R H 0.4642 0.7916 0.6470 0.077 Uiso 1 1 calc R U . . .
F0 F -0.0757(4) 0.5500(5) 0.5901(13) 0.111(10) Uani 0.59(3) 1 d . . P B 2
C01T C 0.4065(4) 0.0622(5) 0.4559(4) 0.075(3) Uani 1 1 d . . . . .
H01T H 0.4117 0.0910 0.4248 0.090 Uiso 1 1 calc R U . . .
C01U C 0.0868(5) 0.7006(4) 0.5503(3) 0.0566(18) Uani 1 1 d . . . . .
C01V C 0.3421(6) 0.4669(5) 0.7711(4) 0.072(2) Uani 1 1 d . . . . .
C01W C 0.2644(6) 0.3598(5) 0.4146(3) 0.074(2) Uani 1 1 d . . . . .
H01W H 0.2295 0.3599 0.3820 0.088 Uiso 1 1 calc R U . . .
F01X F 0.3643(5) 0.6837(6) 0.5386(4) 0.172(4) Uani 1 1 d . . . . .
C11 C 0.3784(5) 0.3993(4) 0.6134(3) 0.062(2) Uani 1 1 d . . . . .
H11A H 0.3622 0.4492 0.6043 0.093 Uiso 1 1 calc R U . . .
H11B H 0.4114 0.3990 0.6485 0.093 Uiso 1 1 calc R U . . .
H11C H 0.3352 0.3686 0.6160 0.093 Uiso 1 1 calc R U . . .
C01Z C 0.1621(4) 0.4032(5) 0.5452(3) 0.066(2) Uani 1 1 d . . . . .
H01Z H 0.1591 0.4113 0.5070 0.080 Uiso 1 1 calc R U . . .
C020 C 0.5380(5) 0.1334(4) 0.6621(4) 0.071(2) Uani 1 1 d . . . . .
H020 H 0.5336 0.1046 0.6933 0.086 Uiso 1 1 calc R U . . .
C021 C 0.2735(5) 0.1014(4) 0.6647(3) 0.0547(19) Uani 1 1 d . . . . .
C022 C 0.3938(4) -0.0163(5) 0.4520(4) 0.081(3) Uani 1 1 d . U . . .
H022 H 0.3915 -0.0391 0.4174 0.097 Uiso 1 1 calc R U . . .
F023 F -0.0148(5) 0.9074(6) 0.6582(4) 0.182(4) Uani 1 1 d . . . . .
C024 C 0.3789(5) 0.7180(5) 0.6309(4) 0.067(2) Uani 1 1 d . . . . .
C025 C 0.1540(5) 0.5641(4) 0.8817(4) 0.064(2) Uani 1 1 d . . . . .
B026 B 0.1961(4) 0.7046(4) 0.7039(3) 0.0408(16) Uani 1 1 d . . . . .
F027 F 0.4157(6) 0.6068(4) 0.5955(4) 0.195(5) Uani 1 1 d . . . . .
F1 F 0.138(3) 0.898(3) 0.9029(8) 0.119(16) Uani 0.42(6) 1 d . . P C 2
C029 C 0.1640(5) 0.3773(5) 0.6593(4) 0.077(2) Uani 1 1 d . . . . .
H029 H 0.1660 0.3674 0.6971 0.092 Uiso 1 1 calc R U . . .
C02A C 0.4299(5) 0.8791(5) 0.7284(5) 0.084(3) Uani 1 1 d . . . . .
C02B C 0.1899(5) 0.4575(4) 0.5838(4) 0.066(2) Uani 1 1 d . . . . .
C02C C 0.6000(6) 0.1774(5) 0.6602(5) 0.094(3) Uani 1 1 d . . . . .
H02C H 0.6387 0.1775 0.6904 0.113 Uiso 1 1 calc R U . . .
C02D C 0.3848(5) -0.0589(6) 0.4965(5) 0.086(3) Uani 1 1 d . U . . .
H02D H 0.3748 -0.1095 0.4924 0.103 Uiso 1 1 calc R U . . .
C12 C 0.4904(5) 0.4133(5) 0.5643(4) 0.083(3) Uani 1 1 d . . . . .
H12A H 0.5097 0.4011 0.5306 0.124 Uiso 1 1 calc R U . . .
H12B H 0.5279 0.4022 0.5958 0.124 Uiso 1 1 calc R U . . .
H12C H 0.4782 0.4653 0.5644 0.124 Uiso 1 1 calc R U . . .
F02F F -0.0707(4) 0.8601(6) 0.7107(5) 0.193(4) Uani 1 1 d . . . . .
C02G C 0.1946(6) 0.8746(5) 0.8725(4) 0.077(3) Uani 1 1 d . . . . .
C02H C 0.0804(6) 0.7479(6) 0.4990(4) 0.086(3) Uani 1 1 d . . . . .
C02I C 0.6067(5) 0.2210(5) 0.6155(5) 0.083(3) Uani 1 1 d . . . . .
H02I H 0.6497 0.2501 0.6158 0.100 Uiso 1 1 calc R U . . .
F02J F -0.0153(8) 0.4974(6) 0.5524(4) 0.211(5) Uani 1 1 d . . . . .
C02K C 0.4106(6) 0.6772(7) 0.5872(5) 0.095(3) Uani 1 1 d . . . . .
C9 C 0.2359(5) 0.1765(5) 0.4117(5) 0.105(4) Uani 1 1 d . . . . .
H9A H 0.2505 0.1948 0.3777 0.157 Uiso 1 1 calc R U . . .
H9B H 0.1978 0.1389 0.4033 0.157 Uiso 1 1 calc R U . . .
H9C H 0.2792 0.1556 0.4346 0.157 Uiso 1 1 calc R U . . .
C02M C 0.3036(6) 0.1131(5) 0.7178(4) 0.077(2) Uani 1 1 d . U . . .
C8 C 0.1284(5) 0.2645(5) 0.4127(4) 0.087(3) Uani 1 1 d . . . . .
H8A H 0.1121 0.3081 0.4304 0.131 Uiso 1 1 calc R U . . .
H8B H 0.0924 0.2253 0.4141 0.131 Uiso 1 1 calc R U . . .
H8C H 0.1323 0.2755 0.3745 0.131 Uiso 1 1 calc R U . . .
C1 C 0.1196(6) 0.2455(5) 0.6331(5) 0.090(2) Uani 1 1 d . U . . .
H1A H 0.0763 0.2277 0.6068 0.108 Uiso 0.85 1 calc R U P A 1
H1B H 0.0861 0.2200 0.6033 0.108 Uiso 0.15 1 calc R U P A 2
C02P C 0.1847(5) 0.4444(5) 0.6420(4) 0.075(2) Uani 1 1 d . . . . .
H02P H 0.1958 0.4826 0.6677 0.090 Uiso 1 1 calc R U . . .
C02Q C -0.0085(6) 0.9050(7) 0.7104(6) 0.106(4) Uani 1 1 d . . . . .
C3 C 0.1168(6) 0.2168(6) 0.6871(5) 0.099(3) Uani 1 1 d . U . . .
H3A H 0.1488 0.2472 0.7140 0.119 Uiso 1 1 calc R U . . .
H3B H 0.1380 0.1670 0.6892 0.119 Uiso 1 1 calc R U . . .
C4 C 0.3647(8) 0.1697(7) 0.7349(4) 0.109(4) Uani 1 1 d . U . . .
H4 H 0.3872 0.1827 0.7018 0.131 Uiso 1 1 calc R U . . .
C02T C 0.2209(7) 0.0424(5) 0.6483(4) 0.098(4) Uani 1 1 d . U . . .
C02U C 0.2027(9) -0.0015(5) 0.6901(6) 0.140(6) Uani 1 1 d . . . . .
H02U H 0.1679 -0.0398 0.6819 0.168 Uiso 1 1 calc R U . . .
C02V C 0.2840(7) 0.0675(6) 0.7597(5) 0.106(4) Uani 1 1 d . . . . .
H02V H 0.3035 0.0762 0.7969 0.127 Uiso 1 1 calc R U . . .
C02W C 0.2129(7) 0.5471(5) 0.5178(4) 0.093(3) Uani 1 1 d . . . . .
H02A H 0.1657 0.5316 0.4968 0.139 Uiso 1 1 calc R U . . .
H02B H 0.2538 0.5234 0.5031 0.139 Uiso 1 1 calc R U . . .
H02E H 0.2177 0.6001 0.5151 0.139 Uiso 1 1 calc R U . . .
C0AA C 0.192(2) 0.0242(15) 0.5908(10) 0.122(10) Uani 0.6 1 d . U P D 2
H0AA H 0.2172 0.0528 0.5645 0.146 Uiso 0.6 1 calc R U P D 2
C02Y C 0.2364(10) 0.0107(6) 0.7457(6) 0.139(6) Uani 1 1 d . . . . .
H02Y H 0.2253 -0.0215 0.7733 0.167 Uiso 1 1 calc R U . . .
C5 C 0.3292(9) 0.2355(6) 0.7528(8) 0.159(7) Uani 1 1 d . . . . .
H5A H 0.2898 0.2513 0.7240 0.239 Uiso 1 1 calc R U . . .
H5B H 0.3661 0.2743 0.7604 0.239 Uiso 1 1 calc R U . . .
H5C H 0.3081 0.2246 0.7860 0.239 Uiso 1 1 calc R U . . .
C6 C 0.4290(9) 0.1431(9) 0.7803(5) 0.160(6) Uani 1 1 d . . . . .
H6A H 0.4094 0.1357 0.8146 0.240 Uiso 1 1 calc R U . . .
H6B H 0.4682 0.1799 0.7856 0.240 Uiso 1 1 calc R U . . .
H6C H 0.4491 0.0971 0.7689 0.240 Uiso 1 1 calc R U . . .
C2AA C 0.1985(9) -0.0638(7) 0.5815(7) 0.149(6) Uani 1 1 d . U . . .
H2AD H 0.2431 -0.0824 0.6041 0.223 Uiso 0.6 1 calc R U P D 2
H2AE H 0.2014 -0.0735 0.5429 0.223 Uiso 0.6 1 calc R U P D 2
H2AF H 0.1548 -0.0881 0.5917 0.223 Uiso 0.6 1 calc R U P D 2
H2AA H 0.2209 -0.0788 0.6182 0.223 Uiso 0.4 1 calc R U P D 1
H2AB H 0.2200 -0.0923 0.5543 0.223 Uiso 0.4 1 calc R U P D 1
H2AC H 0.1450 -0.0721 0.5769 0.223 Uiso 0.4 1 calc R U P D 1
C033 C 0.0409(8) 0.2134(10) 0.7036(7) 0.163(6) Uani 1 1 d . . . . .
H03A H 0.0072 0.1878 0.6754 0.244 Uiso 1 1 calc R U . . .
H03B H 0.0227 0.2630 0.7078 0.244 Uiso 1 1 calc R U . . .
H03C H 0.0434 0.1873 0.7383 0.244 Uiso 1 1 calc R U . . .
C1B C 0.088(2) 0.0423(12) 0.5815(11) 0.104(12) Uani 0.47(3) 1 d . U P D 2
H1BA H 0.0614 -0.0016 0.5673 0.156 Uiso 0.47(3) 1 calc R U P D 2
H1BB H 0.0760 0.0825 0.5557 0.156 Uiso 0.47(3) 1 calc R U P D 2
H1BC H 0.0735 0.0553 0.6168 0.156 Uiso 0.47(3) 1 calc R U P D 2
Pd1 Pd 0.2459(3) 0.2607(3) 0.61479(19) 0.0384(11) Uani 0.15 1 d . . P A 2
F2 F 0.1776(18) 0.9343(14) 0.8901(17) 0.138(13) Uani 0.58(6) 1 d . . P C 1
F3 F -0.0551(14) 0.5494(8) 0.6416(14) 0.098(10) Uani 0.41(3) 1 d . . P B 1
C1AA C 0.212(4) 0.009(3) 0.5743(18) 0.148(14) Uani 0.4 1 d . U P D 1
H1AA H 0.2512 0.0236 0.5520 0.178 Uiso 0.4 1 calc R U P D 1
C1A C 0.1524(18) 0.0579(13) 0.5773(12) 0.102(11) Uani 0.53(3) 1 d . . P D 1
H1AB H 0.1054 0.0317 0.5683 0.154 Uiso 0.53(3) 1 calc R U P D 1
H1AC H 0.1543 0.0978 0.5513 0.154 Uiso 0.53(3) 1 calc R U P D 1
H1AD H 0.1563 0.0777 0.6143 0.154 Uiso 0.53(3) 1 calc R U P D 1

loop_
_atom_site_aniso_label
_atom_site_aniso_U_11
_atom_site_aniso_U_22
_atom_site_aniso_U_33
_atom_site_aniso_U_23
_atom_site_aniso_U_13
_atom_site_aniso_U_12
Pd01 0.0400(4) 0.0477(5) 0.0429(5) 0.0015(4) 0.0120(3) 0.0067(4)
N002 0.044(3) 0.040(3) 0.031(3) 0.001(2) 0.011(2) 0.005(2)
F003 0.099(4) 0.091(3) 0.110(5) 0.006(3) 0.034(4) 0.052(3)
N004 0.071(4) 0.039(3) 0.030(3) 0.003(2) 0.015(3) 0.007(3)
F005 0.141(5) 0.093(4) 0.062(3) -0.003(3) -0.001(3) 0.025(4)
F006 0.218(7) 0.077(3) 0.120(5) 0.035(3) 0.109(6) 0.020(4)
F007 0.101(4) 0.211(7) 0.120(5) 0.094(5) 0.073(4) 0.077(5)
F008 0.077(3) 0.080(3) 0.205(8) 0.062(4) -0.044(4) -0.037(3)
F009 0.172(6) 0.189(7) 0.076(4) 0.036(4) 0.035(4) 0.133(6)
C00A 0.045(3) 0.033(3) 0.051(4) 0.003(3) 0.006(3) -0.002(3)
F00B 0.187(7) 0.156(5) 0.036(3) 0.007(3) -0.001(4) -0.058(5)
C00C 0.050(4) 0.045(4) 0.062(5) 0.008(3) 0.012(4) -0.003(3)
C00D 0.038(3) 0.038(3) 0.056(4) -0.001(3) 0.005(3) -0.005(3)
F00E 0.121(5) 0.069(3) 0.255(10) -0.063(5) 0.006(6) 0.032(4)
C00F 0.050(4) 0.039(3) 0.036(3) -0.002(3) 0.001(3) 0.006(3)
F00G 0.092(4) 0.211(7) 0.127(6) -0.027(5) 0.066(4) -0.022(5)
C00H 0.045(3) 0.051(4) 0.036(4) -0.009(3) 0.007(3) 0.006(3)
C00I 0.053(4) 0.042(3) 0.038(4) 0.009(3) 0.018(3) 0.013(3)
C00J 0.042(3) 0.041(3) 0.056(4) 0.006(3) 0.008(3) -0.002(3)
C00K 0.065(4) 0.049(4) 0.033(4) 0.001(3) 0.013(3) 0.000(3)
C00L 0.048(4) 0.044(3) 0.049(4) -0.008(3) -0.010(3) 0.013(3)
C00M 0.038(3) 0.040(3) 0.051(4) 0.004(3) 0.007(3) -0.007(3)
C10 0.062(4) 0.050(4) 0.042(4) -0.010(3) 0.014(3) -0.002(3)
C00O 0.037(3) 0.053(4) 0.035(4) -0.005(3) -0.002(3) 0.001(3)
F00P 0.089(4) 0.099(4) 0.233(9) -0.011(5) -0.047(5) -0.032(4)
C00Q 0.040(3) 0.036(3) 0.051(4) 0.002(3) 0.012(3) 0.005(3)
C00R 0.036(3) 0.076(5) 0.054(5) -0.020(4) 0.004(3) 0.012(3)
C00S 0.050(4) 0.033(3) 0.051(4) 0.003(3) 0.012(3) -0.005(3)
C00T 0.047(4) 0.052(4) 0.073(6) -0.005(4) -0.015(4) 0.016(3)
C00U 0.042(3) 0.062(4) 0.046(4) 0.006(3) 0.007(3) 0.013(3)
C00V 0.053(4) 0.040(3) 0.059(5) 0.000(3) 0.003(3) 0.005(3)
F00W 0.283(11) 0.078(4) 0.165(8) 0.047(4) -0.059(7) -0.087(5)
C00X 0.045(3) 0.029(3) 0.062(5) 0.002(3) 0.005(3) 0.002(3)
C00Y 0.063(4) 0.045(4) 0.059(5) 0.002(3) 0.017(4) -0.010(3)
C00Z 0.036(3) 0.043(3) 0.046(4) -0.004(3) 0.003(3) -0.007(3)
F010 0.141(6) 0.151(6) 0.154(7) -0.053(5) 0.030(6) -0.088(5)
C011 0.051(4) 0.047(4) 0.071(5) 0.002(4) 0.018(4) -0.005(3)
O012 0.119(5) 0.066(4) 0.078(5) -0.004(3) 0.006(4) 0.002(4)
F013 0.161(7) 0.203(7) 0.093(5) -0.059(5) 0.066(5) -0.076(6)
C014 0.084(5) 0.052(4) 0.052(5) -0.007(4) 0.022(4) -0.013(4)
C015 0.065(4) 0.038(3) 0.051(4) 0.006(3) -0.007(4) 0.003(3)
F016 0.349(14) 0.113(5) 0.108(6) 0.074(4) 0.066(7) 0.107(7)
C017 0.046(4) 0.063(4) 0.065(5) -0.027(4) -0.001(4) 0.016(3)
F018 0.215(9) 0.152(6) 0.070(4) 0.020(4) 0.026(5) -0.090(6)
C019 0.049(4) 0.049(4) 0.050(4) 0.000(3) -0.009(3) -0.005(3)
C01A 0.047(4) 0.055(4) 0.063(5) -0.012(4) 0.003(4) 0.007(3)
C01B 0.069(5) 0.057(4) 0.038(4) 0.001(3) 0.007(4) 0.022(4)
C01C 0.078(5) 0.036(3) 0.050(4) 0.007(3) 0.006(4) 0.015(3)
C01D 0.076(5) 0.051(4) 0.083(7) -0.011(4) 0.029(5) 0.013(4)
C01E 0.064(4) 0.048(4) 0.049(4) 0.000(3) -0.004(4) -0.011(3)
C01F 0.055(4) 0.035(3) 0.048(4) -0.001(3) 0.005(3) 0.005(3)
C01G 0.078(6) 0.059(5) 0.077(6) 0.012(5) -0.023(5) -0.029(5)
C7 0.056(4) 0.067(5) 0.058(5) 0.002(4) -0.009(4) 0.005(4)
C01I 0.114(7) 0.051(4) 0.044(5) 0.012(4) 0.012(5) -0.003(5)
C01J 0.065(5) 0.060(4) 0.077(6) -0.003(4) 0.009(5) 0.023(4)
C01K 0.059(4) 0.042(4) 0.072(5) 0.002(4) 0.008(4) 0.010(3)
C01L 0.039(3) 0.050(4) 0.078(6) 0.008(4) 0.009(4) -0.008(3)
C01M 0.057(5) 0.067(5) 0.093(7) -0.027(5) 0.008(5) 0.016(4)
C2 0.075(5) 0.076(4) 0.092(6) -0.009(5) 0.030(5) 0.039(4)
C01O 0.050(4) 0.067(5) 0.086(6) -0.011(5) 0.001(4) 0.009(4)
F01P 0.190(8) 0.176(7) 0.215(9) -0.113(7) -0.096(7) 0.146(7)
F01Q 0.186(8) 0.161(7) 0.107(6) -0.013(5) -0.020(5) -0.078(6)
C01R 0.048(4) 0.067(5) 0.079(6) 0.028(4) 0.016(4) -0.009(4)
F0 0.025(4) 0.057(5) 0.24(3) 0.017(8) -0.022(6) -0.014(3)
C01T 0.041(4) 0.121(7) 0.059(5) -0.039(5) -0.007(3) 0.020(4)
C01U 0.075(5) 0.055(4) 0.040(4) 0.001(3) 0.009(4) 0.005(4)
C01V 0.095(7) 0.060(5) 0.057(5) 0.003(4) 0.004(5) 0.025(5)
C01W 0.110(7) 0.070(5) 0.038(4) 0.000(4) -0.001(4) 0.015(5)
F01X 0.105(5) 0.305(12) 0.115(7) -0.064(7) 0.046(5) -0.015(7)
C11 0.077(5) 0.067(5) 0.042(4) -0.015(4) 0.006(4) 0.002(4)
C01Z 0.068(5) 0.087(6) 0.042(4) -0.001(4) 0.005(4) 0.042(5)
C020 0.082(6) 0.063(5) 0.059(5) -0.011(4) -0.021(4) 0.036(5)
C021 0.083(5) 0.041(3) 0.043(4) 0.006(3) 0.021(4) 0.011(4)
C022 0.044(4) 0.095(7) 0.098(7) -0.063(5) -0.003(5) 0.019(4)
F023 0.172(8) 0.237(10) 0.124(7) 0.010(7) -0.018(6) 0.141(8)
C024 0.065(5) 0.072(5) 0.071(6) 0.013(4) 0.030(5) 0.005(4)
C025 0.073(5) 0.055(4) 0.067(6) 0.006(4) 0.019(5) 0.001(4)
B026 0.040(4) 0.039(4) 0.044(4) -0.003(3) 0.010(3) -0.003(3)
F027 0.303(12) 0.105(5) 0.221(10) -0.027(6) 0.188(10) 0.018(6)
F1 0.14(2) 0.16(3) 0.046(10) -0.032(11) 0.002(10) 0.09(2)
C029 0.072(5) 0.084(6) 0.069(6) 0.006(5) -0.008(4) 0.003(5)
C02A 0.055(5) 0.054(5) 0.145(10) 0.009(6) 0.025(6) -0.020(4)
C02B 0.067(5) 0.046(4) 0.078(6) 0.004(4) -0.010(4) 0.011(4)
C02C 0.078(6) 0.073(6) 0.113(9) -0.030(6) -0.044(6) 0.014(5)
C02D 0.060(5) 0.081(6) 0.114(8) -0.044(5) 0.005(6) 0.009(5)
C12 0.083(6) 0.068(5) 0.101(8) -0.008(5) 0.027(6) -0.011(5)
F02F 0.080(5) 0.208(9) 0.276(13) 0.036(9) -0.026(6) 0.032(6)
C02G 0.117(8) 0.056(5) 0.058(6) 0.000(4) 0.009(6) 0.001(5)
C02H 0.093(7) 0.116(8) 0.045(5) 0.016(5) -0.008(5) -0.029(7)
C02I 0.059(5) 0.073(5) 0.112(9) -0.008(6) -0.010(5) -0.001(5)
F02J 0.310(14) 0.178(8) 0.135(8) -0.025(6) -0.004(8) -0.164(10)
C02K 0.066(6) 0.134(10) 0.091(8) -0.019(7) 0.028(6) -0.008(6)
C9 0.072(6) 0.074(6) 0.157(11) -0.037(6) -0.021(6) 0.015(5)
C02M 0.093(6) 0.064(5) 0.077(7) 0.026(5) 0.022(5) -0.001(4)
C8 0.075(6) 0.094(6) 0.084(7) -0.006(5) -0.017(5) 0.013(5)
C1 0.085(5) 0.086(5) 0.108(6) 0.012(4) 0.041(5) 0.032(4)
C02P 0.079(6) 0.077(6) 0.064(6) 0.002(5) -0.003(5) 0.018(5)
C02Q 0.078(7) 0.119(9) 0.114(10) -0.045(8) -0.012(7) 0.047(7)
C3 0.087(6) 0.107(6) 0.115(7) -0.008(5) 0.057(6) 0.019(5)
C4 0.159(11) 0.118(9) 0.048(6) 0.017(6) 0.008(6) -0.022(7)
C02T 0.179(11) 0.066(5) 0.062(6) -0.008(5) 0.057(7) -0.047(6)
C02U 0.249(17) 0.071(6) 0.119(11) -0.020(7) 0.088(12) -0.073(8)
C02V 0.150(10) 0.106(8) 0.068(7) 0.023(6) 0.039(7) -0.030(8)
C02W 0.130(9) 0.067(5) 0.079(7) 0.009(5) 0.009(6) 0.015(6)
C0AA 0.26(3) 0.065(14) 0.061(9) -0.046(9) 0.094(12) -0.075(17)
C02Y 0.259(18) 0.076(7) 0.094(10) 0.030(7) 0.066(12) -0.022(9)
C5 0.144(13) 0.076(7) 0.25(2) -0.020(9) 0.000(13) -0.011(8)
C6 0.193(15) 0.189(14) 0.080(9) -0.018(9) -0.036(9) 0.000(13)
C2AA 0.179(13) 0.109(10) 0.169(14) -0.070(9) 0.059(12) -0.037(9)
C033 0.118(11) 0.214(15) 0.168(16) -0.028(13) 0.059(11) -0.039(11)
C1B 0.15(3) 0.071(13) 0.091(18) -0.038(12) 0.002(17) -0.014(15)
Pd1 0.038(2) 0.046(2) 0.029(2) 0.0041(18) -0.0012(16) 0.0033(18)
F2 0.119(16) 0.095(12) 0.17(2) -0.102(12) -0.076(14) 0.066(10)
F3 0.071(12) 0.082(9) 0.15(2) 0.053(10) 0.030(14) -0.018(7)
C1AA 0.26(4) 0.09(2) 0.097(17) -0.04(2) 0.04(3) -0.01(2)
C1A 0.14(2) 0.068(14) 0.13(2) 0.021(12) 0.089(18) 0.031(14)

loop_
_atom_type_symbol
_atom_type_description
_atom_type_scat_dispersion_real
_atom_type_scat_dispersion_imag
_atom_type_scat_source
C C 0.0033 0.0016 'International Tables Vol C Tables 4.2.6.8 and 6.1.1.4'
H H 0.0000 0.0000 'International Tables Vol C Tables 4.2.6.8 and 6.1.1.4'
B B 0.0013 0.0007 'International Tables Vol C Tables 4.2.6.8 and 6.1.1.4'
F F 0.0171 0.0103 'International Tables Vol C Tables 4.2.6.8 and 6.1.1.4'
N N 0.0061 0.0033 'International Tables Vol C Tables 4.2.6.8 and 6.1.1.4'
O O 0.0106 0.0060 'International Tables Vol C Tables 4.2.6.8 and 6.1.1.4'
Pd Pd -0.9988 1.0072 'International Tables Vol C Tables 4.2.6.8 and 6.1.1.4'

loop_
_geom_angle_atom_site_label_1
_geom_angle_atom_site_label_2
_geom_angle_atom_site_label_3
_geom_angle
N002 Pd01 C00T 107.7(3)
N004 Pd01 N002 76.86(18)
N004 Pd01 C00T 173.6(3)
N004 Pd01 C2 142.5(3)
N004 Pd01 C1 108.9(3)
C2 Pd01 N002 136.7(3)
C2 Pd01 C00T 35.2(3)
C2 Pd01 C1 40.3(3)
C1 Pd01 N002 171.6(4)
C1 Pd01 C00T 66.0(3)
C00I N002 Pd01 123.6(4)
C00I N002 Pd1 126.1(4)
C00O N002 Pd01 113.3(4)
C00O N002 C00I 123.0(5)
C00O N002 Pd1 109.2(4)
C00F N004 Pd01 114.0(4)
C00F N004 C021 120.2(6)
C00F N004 Pd1 111.2(4)
C021 N004 Pd01 125.7(4)
C021 N004 Pd1 123.7(4)
C00C C00A B026 124.4(6)
C011 C00A C00C 114.7(6)
C011 C00A B026 120.9(6)
C00A C00C H00C 118.2
C00A C00C C01L 123.6(7)
C01L C00C H00C 118.2
C00S C00D H00D 118.5
C00S C00D C00Z 123.0(6)
C00Z C00D H00D 118.5
N004 C00F C00O 117.4(5)
N004 C00F C01C 130.4(6)
C00O C00F C01C 112.2(5)
C00Z C00H H00H 118.0
C00Z C00H C01F 124.0(6)
C01F C00H H00H 118.0
C00K C00I N002 119.0(6)
C00K C00I C01B 123.3(6)
C01B C00I N002 117.5(6)
C00Q C00J H00J 118.2
C019 C00J H00J 118.2
C019 C00J C00Q 123.6(6)
C00I C00K C10 122.2(6)
C014 C00K C00I 116.7(7)
C014 C00K C10 120.9(6)
C01A C00L C01C 114.5(6)
C01A C00L C020 119.1(7)
C020 C00L C01C 126.4(7)
C00V C00M C00X 115.9(6)
C00V C00M B026 124.1(6)
C00X C00M B026 120.0(6)
C00K C10 H10 107.3
C00K C10 C11 110.0(6)
C11 C10 H10 107.3
C12 C10 C00K 114.0(6)
C12 C10 H10 107.3
C12 C10 C11 110.7(6)
N002 C00O C00F 118.0(5)
N002 C00O C00U 131.2(6)
C00F C00O C00U 110.8(5)
C00J C00Q C00Y 113.9(7)
C00J C00Q B026 124.2(6)
C00Y C00Q B026 121.8(6)
C017 C00R C00U 114.7(6)
C017 C00R C01T 119.2(8)
C01T C00R C00U 126.1(8)
C00D C00S C025 121.1(6)
C015 C00S C00D 119.8(6)
C015 C00S C025 119.0(6)
Pd01 C00T H00T 78.7
C2 C00T Pd01 69.4(4)
C2 C00T H00T 117.6
C2 C00T C01Z 124.7(8)
C2 C00T Pd1 62.7(4)
C01Z C00T Pd01 122.2(5)
C01Z C00T H00T 117.6
C01Z C00T Pd1 113.5(5)
C00O C00U C00R 104.5(5)
C00O C00U H00U 113.6
C00R C00U H00U 113.6
C01A C00U C00O 104.0(5)
C01A C00U C00R 106.6(6)
C01A C00U H00U 113.6
C00M C00V H00V 118.9
C00M C00V C01J 122.1(8)
C01J C00V H00V 118.9
C00M C00X H00X 118.8
C01K C00X C00M 122.5(7)
C01K C00X H00X 118.8
C00Q C00Y H00Y 118.3
C00Q C00Y C01U 123.4(6)
C01U C00Y H00Y 118.3
C00D C00Z B026 122.0(5)
C00H C00Z C00D 114.2(6)
C00H C00Z B026 123.8(5)
C00A C011 H011 118.4
C00A C011 C024 123.2(7)
C024 C011 H011 118.4
C02B O012 C02W 114.0(7)
C00K C014 H014 118.7
C01I C014 C00K 122.7(7)
C01I C014 H014 118.7
C00S C015 H015 120.7
C01F C015 C00S 118.6(6)
C01F C015 H015 120.7
C00R C017 C01C 113.6(6)
C00R C017 C01M 120.7(7)
C01M C017 C01C 125.7(8)
C00J C019 C01E 120.9(6)
C00J C019 C01G 121.2(7)
C01E C019 C01G 117.7(7)
C00L C01A C00U 114.2(6)
C00L C01A C01O 121.3(8)
C01O C01A C00U 124.5(7)
C00I C01B C7 122.5(6)
C00I C01B C01W 116.5(7)
C01W C01B C7 121.0(8)
C00F C01C C017 102.8(6)
C00F C01C H01C 113.2
C00L C01C C00F 105.6(5)
C00L C01C C017 108.0(6)
C00L C01C H01C 113.2
C017 C01C H01C 113.2
C01J C01D H01D 120.4
C01K C01D H01D 120.4
C01K C01D C01J 119.1(7)
C019 C01E H01E 120.9
C01U C01E C019 118.1(7)
C01U C01E H01E 120.9
C00H C01F C01V 120.3(6)
C015 C01F C00H 120.2(6)
C015 C01F C01V 119.4(6)
F008 C01G C019 113.0(7)
F008 C01G F02J 94.4(9)
F008 C01G F3 83.7(11)
F0 C01G F008 121.9(13)
F0 C01G C019 119.1(9)
F0 C01G F02J 89.8(15)
F02J C01G C019 111.0(8)
F02J C01G F3 136.2(15)
F3 C01G C019 109.9(11)
C01B C7 H7 107.0
C9 C7 C01B 110.4(7)
C9 C7 H7 107.0
C8 C7 C01B 114.3(7)
C8 C7 H7 107.0
C8 C7 C9 110.7(8)
C014 C01I H01I 120.4
C014 C01I C01W 119.2(7)
C01W C01I H01I 120.4
C00V C01J C02Q 119.4(9)
C01D C01J C00V 120.2(7)
C01D C01J C02Q 120.3(8)
C00X C01K C02G 119.2(7)
C01D C01K C00X 120.0(8)
C01D C01K C02G 120.8(7)
C00C C01L C02A 119.9(7)
C01R C01L C00C 119.6(7)
C01R C01L C02A 120.5(6)
C017 C01M H01M 118.6
C02D C01M C017 122.8(10)
C02D C01M H01M 118.6
C00T C2 Pd01 75.3(4)
C00T C2 C029 119.5(9)
C00T C2 C1 116.1(9)
C00T C2 Pd1 85.6(5)
C029 C2 Pd01 119.1(7)
C029 C2 C1 124.1(10)
C029 C2 Pd1 101.4(7)
C1 C2 Pd01 70.2(4)
C1 C2 Pd1 77.3(5)
C01A C01O H01O 120.6
C02I C01O C01A 118.8(9)
C02I C01O H01O 120.6
C01L C01R H01R 120.6
C024 C01R C01L 118.8(6)
C024 C01R H01R 120.6
C00R C01T H01T 122.0
C00R C01T C022 115.9(9)
C022 C01T H01T 122.0
C00Y C01U C02H 121.3(7)
C01E C01U C00Y 120.1(7)
C01E C01U C02H 118.6(8)
F003 C01V C01F 113.1(6)
F009 C01V F003 104.7(8)
F009 C01V F00E 109.5(8)
F009 C01V C01F 113.8(7)
F00E C01V F003 102.4(8)
F00E C01V C01F 112.5(8)
C01B C01W H01W 119.3
C01I C01W C01B 121.5(8)
C01I C01W H01W 119.3
C10 C11 H11A 109.5
C10 C11 H11B 109.5
C10 C11 H11C 109.5
H11A C11 H11B 109.5
H11A C11 H11C 109.5
H11B C11 H11C 109.5
C00T C01Z H01Z 121.5
C00T C01Z C02B 117.1(7)
C02B C01Z H01Z 121.5
C00L C020 H020 121.1
C02C C020 C00L 117.7(9)
C02C C020 H020 121.1
N004 C021 C02T 116.0(7)
C02M C021 N004 121.4(7)
C02M C021 C02T 122.4(7)
C01T C022 H022 118.6
C02D C022 C01T 122.9(8)
C02D C022 H022 118.6
C011 C024 C02K 120.6(8)
C01R C024 C011 120.0(7)
C01R C024 C02K 119.4(7)
F006 C025 F007 103.5(7)
F006 C025 C00S 115.7(7)
F007 C025 C00S 113.2(7)
F013 C025 F006 105.4(9)
F013 C025 F007 105.7(8)
F013 C025 C00S 112.4(7)
C00A B026 C00M 109.4(5)
C00A B026 C00Z 108.0(5)
C00Q B026 C00A 109.2(5)
C00Q B026 C00M 109.9(5)
C00Q B026 C00Z 110.8(5)
C00Z B026 C00M 109.6(5)
C2 C029 H029 120.4
C02P C029 C2 119.1(9)
C02P C029 H029 120.4
F00P C02A F010 101.2(11)
F00P C02A C01L 111.0(7)
F00W C02A F00P 108.4(8)
F00W C02A F010 107.7(9)
F00W C02A C01L 112.6(10)
F010 C02A C01L 115.2(6)
O012 C02B C01Z 130.7(8)
O012 C02B C02P 110.6(8)
C01Z C02B C02P 118.3(8)
C020 C02C H02C 119.0
C02I C02C C020 122.0(9)
C02I C02C H02C 119.0
C01M C02D C022 118.4(9)
C01M C02D H02D 120.8
C022 C02D H02D 120.8
C10 C12 H12A 109.5
C10 C12 H12B 109.5
C10 C12 H12C 109.5
H12A C12 H12B 109.5
H12A C12 H12C 109.5
H12B C12 H12C 109.5
F005 C02G C01K 114.0(7)
F005 C02G F01Q 97.9(9)
F005 C02G F1 94.1(15)
F01Q C02G C01K 110.9(7)
F01Q C02G F1 130(3)
F1 C02G C01K 107(2)
F2 C02G F005 122(2)
F2 C02G C01K 117.5(13)
F2 C02G F01Q 88(2)
F00B C02H F018 103.8(9)
F00B C02H C01U 113.5(9)
F016 C02H F00B 112.7(10)
F016 C02H F018 105.2(10)
F016 C02H C01U 112.5(8)
F018 C02H C01U 108.4(9)
C01O C02I C02C 121.1(9)
C01O C02I H02I 119.5
C02C C02I H02I 119.5
F00G C02K F01X 103.2(10)
F00G C02K C024 115.9(10)
F01X C02K C024 109.7(9)
F027 C02K F00G 108.9(10)
F027 C02K F01X 104.1(11)
F027 C02K C024 113.9(9)
C7 C9 H9A 109.5
C7 C9 H9B 109.5
C7 C9 H9C 109.5
H9A C9 H9B 109.5
H9A C9 H9C 109.5
H9B C9 H9C 109.5
C021 C02M C4 122.8(7)
C021 C02M C02V 120.2(9)
C02V C02M C4 116.7(10)
C7 C8 H8A 109.5
C7 C8 H8B 109.5
C7 C8 H8C 109.5
H8A C8 H8B 109.5
H8A C8 H8C 109.5
H8B C8 H8C 109.5
Pd01 C1 H1A 110.4
C2 C1 Pd01 69.5(4)
C2 C1 H1A 110.4
C2 C1 H1B 114.2
C2 C1 Pd1 65.6(5)
C3 C1 Pd01 123.8(8)
C3 C1 C2 126.4(11)
C3 C1 H1A 110.4
C3 C1 H1B 114.2
C3 C1 Pd1 112.3(8)
Pd1 C1 H1B 114.2
C029 C02P C02B 120.6(9)
C029 C02P H02P 119.7
C02B C02P H02P 119.7
F01P C02Q C01J 116.4(11)
F01P C02Q F023 114.6(13)
F01P C02Q F02F 103.4(11)
F023 C02Q C01J 115.2(9)
F023 C02Q F02F 94.3(11)
F02F C02Q C01J 109.5(11)
C1 C3 H3A 108.5
C1 C3 H3B 108.5
C1 C3 C033 115.2(12)
H3A C3 H3B 107.5
C033 C3 H3A 108.5
C033 C3 H3B 108.5
C02M C4 H4 107.8
C02M C4 C6 114.7(10)
C5 C4 C02M 107.7(11)
C5 C4 H4 107.8
C5 C4 C6 110.8(12)
C6 C4 H4 107.8
C021 C02T C0AA 124.0(11)
C021 C02T C1AA 117.2(18)
C02U C02T C021 116.2(10)
C02U C02T C0AA 119.7(12)
C02U C02T C1AA 122.3(18)
C02T C02U H02U 119.8
C02T C02U C02Y 120.4(11)
C02Y C02U H02U 119.8
C02M C02V H02V 120.6
C02Y C02V C02M 118.8(11)
C02Y C02V H02V 120.6
O012 C02W H02A 109.5
O012 C02W H02B 109.5
O012 C02W H02E 109.5
H02A C02W H02B 109.5
H02A C02W H02E 109.5
H02B C02W H02E 109.5
C02T C0AA H0AA 112.1
C02T C0AA C2AA 110(2)
C02T C0AA C1B 106.4(17)
C2AA C0AA H0AA 112.1
C1B C0AA H0AA 112.1
C1B C0AA C2AA 104.3(17)
C02U C02Y H02Y 119.1
C02V C02Y C02U 121.8(9)
C02V C02Y H02Y 119.1
C4 C5 H5A 109.5
C4 C5 H5B 109.5
C4 C5 H5C 109.5
H5A C5 H5B 109.5
H5A C5 H5C 109.5
H5B C5 H5C 109.5
C4 C6 H6A 109.5
C4 C6 H6B 109.5
C4 C6 H6C 109.5
H6A C6 H6B 109.5
H6A C6 H6C 109.5
H6B C6 H6C 109.5
C0AA C2AA H2AD 109.5
C0AA C2AA H2AE 109.5
C0AA C2AA H2AF 109.5
H2AD C2AA H2AE 109.5
H2AD C2AA H2AF 109.5
H2AE C2AA H2AF 109.5
H2AA C2AA H2AB 109.5
H2AA C2AA H2AC 109.5
H2AB C2AA H2AC 109.5
C1AA C2AA H2AA 109.5
C1AA C2AA H2AB 109.5
C1AA C2AA H2AC 109.5
C3 C033 H03A 109.5
C3 C033 H03B 109.5
C3 C033 H03C 109.5
H03A C033 H03B 109.5
H03A C033 H03C 109.5
H03B C033 H03C 109.5
C0AA C1B H1BA 109.5
C0AA C1B H1BB 109.5
C0AA C1B H1BC 109.5
H1BA C1B H1BB 109.5
H1BA C1B H1BC 109.5
H1BB C1B H1BC 109.5
N002 Pd1 C00T 97.0(3)
N002 Pd1 C2 128.7(4)
N002 Pd1 C1 138.7(4)
N004 Pd1 N002 76.7(2)
N004 Pd1 C00T 141.6(3)
N004 Pd1 C2 139.1(4)
N004 Pd1 C1 102.0(3)
C2 Pd1 C00T 31.7(3)
C2 Pd1 C1 37.2(3)
C1 Pd1 C00T 58.1(3)
C02T C1AA H1AA 118.8
C02T C1AA C1A 73(2)
C2AA C1AA C02T 100(3)
C2AA C1AA H1AA 118.8
C2AA C1AA C1A 117(5)
C1A C1AA H1AA 118.8
C1AA C1A H1AB 109.5
C1AA C1A H1AC 109.5
C1AA C1A H1AD 109.5
H1AB C1A H1AC 109.5
H1AB C1A H1AD 109.5
H1AC C1A H1AD 109.5

loop_
_geom_bond_atom_site_label_1
_geom_bond_atom_site_label_2
_geom_bond_distance
Pd01 N002 2.170(5)
Pd01 N004 2.138(5)
Pd01 C00T 2.208(7)
Pd01 C2 2.137(7)
Pd01 C1 2.146(9)
N002 C00I 1.440(7)
N002 C00O 1.260(7)
N002 Pd1 2.216(6)
F003 C01V 1.344(10)
N004 C00F 1.278(8)
N004 C021 1.426(8)
N004 Pd1 2.095(7)
F005 C02G 1.288(10)
F006 C025 1.278(9)
F007 C025 1.306(10)
F008 C01G 1.294(10)
F009 C01V 1.281(10)
C00A C00C 1.387(9)
C00A C011 1.383(9)
C00A B026 1.645(9)
F00B C02H 1.297(11)
C00C H00C 0.9300
C00C C01L 1.396(9)
C00D H00D 0.9300
C00D C00S 1.382(9)
C00D C00Z 1.410(8)
F00E C01V 1.286(11)
C00F C00O 1.493(9)
C00F C01C 1.510(9)
F00G C02K 1.286(10)
C00H H00H 0.9300
C00H C00Z 1.370(8)
C00H C01F 1.374(9)
C00I C00K 1.388(9)
C00I C01B 1.388(10)
C00J H00J 0.9300
C00J C00Q 1.390(8)
C00J C019 1.388(10)
C00K C10 1.534(10)
C00K C014 1.380(10)
C00L C01A 1.373(10)
C00L C01C 1.500(10)
C00L C020 1.409(10)
C00M C00V 1.367(9)
C00M C00X 1.392(9)
C00M B026 1.653(9)
C10 H10 0.9800
C10 C11 1.538(9)
C10 C12 1.492(10)
C00O C00U 1.530(8)
F00P C02A 1.298(11)
C00Q C00Y 1.405(10)
C00Q B026 1.592(10)
C00R C00U 1.536(10)
C00R C017 1.359(11)
C00R C01T 1.408(10)
C00S C015 1.374(9)
C00S C025 1.472(10)
C00T H00T 0.9300
C00T C2 1.317(12)
C00T C01Z 1.387(11)
C00T Pd1 2.497(8)
C00U H00U 0.9800
C00U C01A 1.495(10)
C00V H00V 0.9300
C00V C01J 1.385(10)
F00W C02A 1.250(11)
C00X H00X 0.9300
C00X C01K 1.380(9)
C00Y H00Y 0.9300
C00Y C01U 1.414(11)
C00Z B026 1.646(10)
F010 C02A 1.307(11)
C011 H011 0.9300
C011 C024 1.400(10)
O012 C02B 1.332(9)
O012 C02W 1.472(11)
F013 C025 1.278(10)
C014 H014 0.9300
C014 C01I 1.360(12)
C015 H015 0.9300
C015 C01F 1.375(9)
F016 C02H 1.262(12)
C017 C01C 1.512(10)
C017 C01M 1.383(11)
F018 C02H 1.336(12)
C019 C01E 1.393(10)
C019 C01G 1.472(10)
C01A C01O 1.384(10)
C01B C7 1.515(11)
C01B C01W 1.401(10)
C01C H01C 0.9800
C01D H01D 0.9300
C01D C01J 1.373(12)
C01D C01K 1.354(11)
C01E H01E 0.9300
C01E C01U 1.364(10)
C01F C01V 1.495(10)
C01G F0 1.193(12)
C01G F02J 1.337(13)
C01G F3 1.42(2)
C7 H7 0.9800
C7 C9 1.520(11)
C7 C8 1.513(12)
C01I H01I 0.9300
C01I C01W 1.376(12)
C01J C02Q 1.501(14)
C01K C02G 1.496(12)
C01L C01R 1.381(11)
C01L C02A 1.510(12)
C01M H01M 0.9300
C01M C02D 1.304(12)
C2 C029 1.412(13)
C2 C1 1.476(12)
C2 Pd1 2.225(8)
C01O H01O 0.9300
C01O C02I 1.346(13)
F01P C02Q 1.208(11)
F01Q C02G 1.387(12)
C01R H01R 0.9300
C01R C024 1.375(12)
C01T H01T 0.9300
C01T C022 1.431(13)
C01U C02H 1.498(12)
C01W H01W 0.9300
F01X C02K 1.342(14)
C11 H11A 0.9600
C11 H11B 0.9600
C11 H11C 0.9600
C01Z H01Z 0.9300
C01Z C02B 1.394(12)
C020 H020 0.9300
C020 C02C 1.371(13)
C021 C02M 1.338(12)
C021 C02T 1.436(12)
C022 H022 0.9300
C022 C02D 1.352(13)
F023 C02Q 1.257(14)
C024 C02K 1.472(13)
F027 C02K 1.283(13)
F1 C02G 1.41(2)
C029 H029 0.9300
C029 C02P 1.346(12)
C02B C02P 1.448(12)
C02C H02C 0.9300
C02C C02I 1.357(14)
C02D H02D 0.9300
C12 H12A 0.9600
C12 H12B 0.9600
C12 H12C 0.9600
F02F C02Q 1.377(14)
C02G F2 1.211(14)
C02I H02I 0.9300
C9 H9A 0.9600
C9 H9B 0.9600
C9 H9C 0.9600
C02M C4 1.508(15)
C02M C02V 1.393(12)
C8 H8A 0.9600
C8 H8B 0.9600
C8 H8C 0.9600
C1 H1A 0.9800
C1 H1B 0.9800
C1 C3 1.418(14)
C1 Pd1 2.384(11)
C02P H02P 0.9300
C3 H3A 0.9700
C3 H3B 0.9700
C3 C033 1.474(14)
C4 H4 0.9800
C4 C5 1.439(16)
C4 C6 1.544(18)
C02T C02U 1.363(13)
C02T C0AA 1.45(3)
C02T C1AA 1.87(4)
C02U H02U 0.9300
C02U C02Y 1.410(19)
C02V H02V 0.9300
C02V C02Y 1.340(17)
C02W H02A 0.9600
C02W H02B 0.9600
C02W H02E 0.9600
C0AA H0AA 0.9800
C0AA C2AA 1.61(3)
C0AA C1B 1.87(6)
C02Y H02Y 0.9300
C5 H5A 0.9600
C5 H5B 0.9600
C5 H5C 0.9600
C6 H6A 0.9600
C6 H6B 0.9600
C6 H6C 0.9600
C2AA H2AD 0.9600
C2AA H2AE 0.9600
C2AA H2AF 0.9600
C2AA H2AA 0.9600
C2AA H2AB 0.9600
C2AA H2AC 0.9600
C2AA C1AA 1.35(5)
C033 H03A 0.9600
C033 H03B 0.9600
C033 H03C 0.9600
C1B H1BA 0.9600
C1B H1BB 0.9600
C1B H1BC 0.9600
C1AA H1AA 0.9800
C1AA C1A 1.39(6)
C1A H1AB 0.9600
C1A H1AC 0.9600
C1A H1AD 0.9600
